data_2100016
loop_
_publ_author_name
'Richard E. Marsh'

_publ_section_title
;
 Space group <i>P</i>1: an update
;
_journal_issue 3
_journal_name_full 'Acta Crystallographica Section B'
_journal_page_first 359
_journal_page_last 359
_journal_paper_doi 10.1107/S0108768105009651
_journal_volume 61
_journal_year 2005
_chemical_formula_moiety 'C18 H26 O'
_chemical_formula_sum 'C18 H26 O'
_space_group_crystal_system triclinic
_space_group_IT_number 2
_space_group_name_Hall '-P 1'
_space_group_name_H-M_alt 'P -1'
_symmetry_space_group_name_H-M 'P -1'
_audit_creation_method CRYM
_cell_angle_alpha 75.71
_cell_angle_beta 73.51
_cell_angle_gamma 74.46
_cell_formula_units_Z 4
_cell_length_a 9.8830
_cell_length_b 11.5790
_cell_length_c 15.0890
_cell_volume 1567.671
_cod_data_source_file bk0148.cif
_cod_data_source_block ABEGET
_cod_depositor_comments
;
  Added moiety chemical formula and Z value from Marsh (2005) paper.
  The summary chemical formula is calculated from moiety formula using
  AdHocParser
  (svn://www.crystallography.net/cod-tools/trunk/Formulae/AdHocParser.yp,
  revision 1441.)

  Andrius Merkys
  2013-11-11
;
_cod_original_sg_symbol_H-M P-1
_cod_original_formula_sum 'not given'
_cod_database_code 2100016

loop_
_space_group_symop_id
_space_group_symop_operation_xyz
1 x,y,z
2 -x,-y,-z

loop_
_atom_site_label
_atom_site_fract_x
_atom_site_fract_y
_atom_site_fract_z
_atom_site_type_symbol
O1 0.31595 0.03944 0.10961 O
C1 0.24705 0.12240 0.16785 C
C2 0.24375 0.24360 0.12470 C
C3 0.17925 0.33555 0.17665 C
C4 0.11895 0.30255 0.27220 C
C5 0.12085 0.18230 0.31595 C
C6 0.18635 0.08865 0.26420 C
C7 0.19805 -0.04440 0.30910 C
C8 0.30825 -0.12575 0.24480 C
C9 0.32310 -0.26550 0.28420 C
C10 0.43530 -0.33390 0.21000 C
C11 0.40820 -0.29365 0.11060 C
C12 0.40270 -0.15790 0.07610 C
C13 0.28695 -0.08290 0.14255 C
C14 0.17800 0.46695 0.12720 C
C15 0.05345 0.15185 0.42090 C
C16 0.18145 -0.30930 0.31050 C
C17 0.38165 -0.29720 0.37435 C
C18 0.13575 -0.07420 0.13160 C
O2 0.30065 0.01955 0.60090 O
C19 0.26345 0.11565 0.64750 C
C20 0.24425 0.23020 0.59070 C
C21 0.20665 0.33465 0.62910 C
C22 0.18760 0.32090 0.72650 C
C23 0.20535 0.20610 0.78485 C
C24 0.24375 0.10025 0.74550 C
C25 0.26250 -0.02620 0.80525 C
C26 0.26505 -0.12180 0.74970 C
C27 0.28660 -0.25555 0.80465 C
C28 0.29125 -0.33895 0.73690 C
C29 0.40235 -0.31930 0.64265 C
C30 0.36935 -0.18880 0.59135 C
C31 0.36715 -0.09840 0.65070 C
C32 0.18800 0.45945 0.56735 C
C33 0.18210 0.19630 0.89000 C
C34 0.15630 -0.26815 0.88860 C
C35 0.42245 -0.30040 0.84495 C
C36 0.51880 -0.09170 0.64915 C
H1 0.28657 0.26399 0.05891 H
H2 0.07488 0.36626 0.30820 H
H3 0.10576 -0.06523 0.32307 H
H4 0.22876 -0.05723 0.36636 H
H5 0.39998 -0.11400 0.24697 H
H6 0.31767 -0.30957 0.11247 H
H7 0.48382 -0.33887 0.06837 H
H8 0.49503 -0.14230 0.07286 H
H9 0.38253 -0.13305 0.01491 H
H10 0.12934 0.52025 0.17149 H
H11 0.12599 0.48515 0.07858 H
H12 0.27424 0.47839 0.10008 H
H13 0.06363 0.06518 0.43982 H
H14 -0.04747 0.19042 0.43292 H
H15 0.10088 0.18063 0.45577 H
H16 0.14401 -0.29061 0.25556 H
H17 0.11376 -0.26836 0.35836 H
H18 0.19911 -0.39571 0.33321 H
H19 0.31357 -0.25567 0.42159 H
H20 0.47168 -0.27156 0.35969 H
H21 0.39757 -0.38366 0.39724 H
H22 0.06734 -0.02598 0.17462 H
H23 0.11664 -0.15423 0.14552 H
H24 0.12829 -0.03638 0.06862 H
H25 0.25607 0.23848 0.52428 H
H26 0.16050 0.39189 0.75459 H
H27 0.18320 -0.02756 0.85957 H
H28 0.35146 -0.04440 0.82477 H
H29 0.17127 -0.10549 0.73729 H
H30 0.44284 -0.17850 0.53433 H
H31 0.27709 -0.17124 0.57653 H
H35 0.19786 0.11193 0.91974 H
H36 0.08467 0.23623 0.91549 H
H37 0.24851 0.23468 0.90118 H
H38 0.16520 -0.35135 0.92089 H
H39 0.06915 -0.24205 0.86669 H
H40 0.15415 -0.21739 0.93074 H
H41 0.50732 -0.29561 0.79469 H
H42 0.42768 -0.38336 0.87734 H
H43 0.41793 -0.25001 0.88809 H
H44 0.51431 -0.02805 0.68072 H
H45 0.57211 -0.07491 0.58521 H
H46 0.56631 -0.16791 0.68032 H
